data_7235168
loop_
_publ_author_name
'Chengfang Qiao'
'Lin Sun'
'Sheng Zhang'
'Ping Liu'
'Liangliang Chang'
'Chunsheng Zhou'
'Qing Wei'
'Sanping Chen'
'Shengli Gao'

_publ_section_title
;
 Pore-size-tuned host-guest interactions in Co-MOFs via in situ
 microcalorimetry: adsorption and magnetism
;
_journal_name_full 'Journal of Materials Chemistry C'
_journal_page_first 1064
_journal_page_last 1073
_journal_paper_doi 10.1039/C6TC05082D
_journal_volume 5
_journal_year 2017
_chemical_formula_moiety 'C14 H8 Co3 N6 O6, 2(C3 H7 N O)'
_chemical_formula_sum 'C20 H22 Co3 N8 O8'
_chemical_formula_weight 679.25
_space_group_IT_number 15
_space_group_name_Hall '-C 2yc'
_space_group_name_H-M_alt 'C 1 2/c 1'
_symmetry_cell_setting monoclinic
_symmetry_space_group_name_Hall '-C 2yc'
_symmetry_space_group_name_H-M 'C 1 2/c 1'
_atom_sites_solution_hydrogens geom
_atom_sites_solution_primary direct
_atom_sites_solution_secondary difmap
_cell_angle_alpha 90.00
_cell_angle_beta 95.873(15)
_cell_angle_gamma 90.00
_cell_formula_units_Z 4
_cell_length_a 17.518(9)
_cell_length_b 13.309(9)
_cell_length_c 11.181(6)
_cell_measurement_reflns_used 428
_cell_measurement_temperature 296(2)
_cell_measurement_theta_max 21.62
_cell_measurement_theta_min 2.74
_cell_volume 2593(3)
_computing_cell_refinement 'SAINT (Bruker, 2008)'
_computing_data_collection 'APEX2 (Bruker, 2008)'
_computing_data_reduction 'SAINT (Bruker, 2008)'
_computing_molecular_graphics 'ORTEP-3 (Farrugia, 1997)'
_computing_publication_material 'SHELXL-97 (Sheldrick, 2008)'
_computing_structure_refinement 'SHELXL-97 (Sheldrick, 2008)'
_computing_structure_solution 'SHELXS-97 (Sheldrick, 2008)'
_diffrn_ambient_temperature 296(2)
_diffrn_measured_fraction_theta_full 0.997
_diffrn_measured_fraction_theta_max 0.997
_diffrn_measurement_device_type 'Bruker APEX-II CCD'
_diffrn_measurement_method '\f and \w scans'
_diffrn_radiation_monochromator graphite
_diffrn_radiation_source 'fine-focus sealed tube'
_diffrn_radiation_type MoK\a
_diffrn_radiation_wavelength 0.71073
_diffrn_reflns_av_R_equivalents 0.1293
_diffrn_reflns_av_sigmaI/netI 0.1558
_diffrn_reflns_limit_h_max 20
_diffrn_reflns_limit_h_min -15
_diffrn_reflns_limit_k_max 15
_diffrn_reflns_limit_k_min -15
_diffrn_reflns_limit_l_max 12
_diffrn_reflns_limit_l_min -13
_diffrn_reflns_number 6193
_diffrn_reflns_theta_full 25.00
_diffrn_reflns_theta_max 25.00
_diffrn_reflns_theta_min 1.93
_diffrn_standards_number 0
_exptl_absorpt_coefficient_mu 1.958
_exptl_absorpt_correction_T_max 0.889
_exptl_absorpt_correction_T_min 0.744
_exptl_absorpt_correction_type multi-scan
_exptl_absorpt_process_details '(SADABS; Bruker, 2008)'
_exptl_crystal_colour purple
_exptl_crystal_density_diffrn 1.740
_exptl_crystal_density_method 'not measured'
_exptl_crystal_description prism
_exptl_crystal_F_000 1372
_exptl_crystal_size_max 0.23
_exptl_crystal_size_mid 0.13
_exptl_crystal_size_min 0.06
_refine_diff_density_max 1.502
_refine_diff_density_min -0.805
_refine_diff_density_rms 0.236
_refine_ls_extinction_coef 0.0061(8)
_refine_ls_extinction_expression Fc^*^=kFc[1+0.001xFc^2^\l^3^/sin(2\q)]^-1/4^
_refine_ls_extinction_method SHELXL
_refine_ls_goodness_of_fit_ref 1.021
_refine_ls_hydrogen_treatment mixed
_refine_ls_matrix_type full
_refine_ls_number_parameters 184
_refine_ls_number_reflns 2282
_refine_ls_number_restraints 106
_refine_ls_restrained_S_all 1.000
_refine_ls_R_factor_all 0.1488
_refine_ls_R_factor_gt 0.0971
_refine_ls_shift/su_max 0.045
_refine_ls_shift/su_mean 0.000
_refine_ls_structure_factor_coef Fsqd
_refine_ls_weighting_details 'calc w=1/[\s^2^(Fo^2^)+(0.1549P)^2^+8.3516P] where P=(Fo^2^+2Fc^2^)/3'
_refine_ls_weighting_scheme calc
_refine_ls_wR_factor_gt 0.2432
_refine_ls_wR_factor_ref 0.2718
_reflns_number_gt 1429
_reflns_number_total 2282
_reflns_threshold_expression >2sigma(I)
_cod_data_source_file J-Mater-Chem-C-2017-5-1064.cif
_cod_data_source_block xb6871
_cod_depositor_comments
;
The following automatic conversions were performed:

data item '_symmetry_cell_setting' value 'Monoclinic' was changed to
'monoclinic' in accordance with the built-in table derived from the
CIF Core dictionary named 'cif_core.dic' version 2.4.5 last updated
on 2014-11-21.

Automatic conversion script
Id: cif_fix_values 6909 2019-04-08 15:41:33Z antanas 
;
_cod_original_sg_symbol_Hall ' -C 2yc  '
_cod_original_sg_symbol_H-M 'C2/c  '
_cod_database_code 7235168

loop_
_symmetry_equiv_pos_as_xyz
'x, y, z'
'-x, y, -z+1/2'
'x+1/2, y+1/2, z'
'-x+1/2, y+1/2, -z+1/2'
'-x, -y, -z'
'x, -y, z-1/2'
'-x+1/2, -y+1/2, -z'
'x+1/2, -y+1/2, z-1/2'

loop_
_atom_site_label
_atom_site_type_symbol
_atom_site_fract_x
_atom_site_fract_y
_atom_site_fract_z
_atom_site_U_iso_or_equiv
_atom_site_adp_type
_atom_site_occupancy
_atom_site_symmetry_multiplicity
_atom_site_calc_flag
_atom_site_refinement_flags
_atom_site_disorder_assembly
_atom_site_disorder_group
Co1 Co 1.0000 1.09134(12) 0.2500 0.0216(4) Uani 1 2 d S . .
Co2 Co 0.91929(6) 0.94188(9) -0.00149(10) 0.0238(3) Uani 1 1 d . . .
C1 C 0.6339(5) 0.7188(7) 0.1702(8) 0.029(2) Uani 1 1 d . . .
C2 C 0.6972(5) 0.7908(7) 0.2193(7) 0.031(2) Uani 1 1 d U . .
C3 C 0.7498(5) 0.8283(7) 0.1473(7) 0.029(2) Uani 1 1 d U . .
H3 H 0.7465 0.8124 0.0659 0.035 Uiso 1 1 calc R . .
C4 C 0.8084(5) 0.8912(6) 0.1996(7) 0.0256(19) Uani 1 1 d U . .
C5 C 0.8110(5) 0.9135(7) 0.3252(8) 0.029(2) Uani 1 1 d U . .
C6 C 0.7576(5) 0.8770(7) 0.3985(8) 0.033(2) Uani 1 1 d U . .
H6 H 0.7596 0.8934 0.4796 0.039 Uiso 1 1 calc R . .
C7 C 0.7017(5) 0.8151(7) 0.3432(8) 0.039(2) Uani 1 1 d U . .
H7 H 0.6654 0.7881 0.3891 0.046 Uiso 1 1 calc R . .
C8 C 0.8863(13) 0.5503(15) 0.3678(18) 0.167(10) Uani 1 1 d . . .
H8A H 0.8356 0.5245 0.3457 0.250 Uiso 1 1 calc R . .
H8B H 0.8906 0.5717 0.4502 0.250 Uiso 1 1 calc R . .
H8C H 0.9234 0.4987 0.3580 0.250 Uiso 1 1 calc R . .
C9 C 0.8863(12) 0.6198(15) 0.1754(17) 0.146(8) Uani 1 1 d . . .
H9A H 0.8898 0.5500 0.1549 0.220 Uiso 1 1 calc R . .
H9B H 0.9238 0.6573 0.1372 0.220 Uiso 1 1 calc R . .
H9C H 0.8359 0.6443 0.1486 0.220 Uiso 1 1 calc R . .
C10 C 0.9323(12) 0.7148(13) 0.3474(16) 0.121(7) Uani 1 1 d . . .
H10 H 0.9500 0.7626 0.2962 0.145 Uiso 1 1 calc R . .
N1 N 0.8730(4) 0.9741(5) 0.3531(6) 0.0247(17) Uani 1 1 d U . .
N2 N 0.9073(4) 0.9860(5) 0.2510(6) 0.0250(17) Uani 1 1 d U . .
N3 N 0.8700(4) 0.9388(5) 0.1602(6) 0.0275(18) Uani 1 1 d U . .
N4 N 0.8994(8) 0.6305(10) 0.2955(13) 0.100(4) Uani 1 1 d . . .
O1 O 0.5823(3) 0.7019(5) 0.2361(5) 0.0367(17) Uani 1 1 d . . .
O2 O 0.6369(3) 0.6830(5) 0.0634(5) 0.0306(16) Uani 1 1 d . . .
O3 O 0.9781(3) 1.0764(4) 0.0645(5) 0.0236(14) Uani 1 1 d DU . .
O4 O 0.9402(7) 0.7328(8) 0.4508(10) 0.108(4) Uani 1 1 d . . .
H3W H 0.951(2) 1.130(2) 0.061(6) 0.000(17) Uiso 1 1 d D . .

loop_
_atom_site_aniso_label
_atom_site_aniso_U_11
_atom_site_aniso_U_22
_atom_site_aniso_U_33
_atom_site_aniso_U_23
_atom_site_aniso_U_13
_atom_site_aniso_U_12
Co1 0.0218(8) 0.0317(9) 0.0118(8) 0.000 0.0047(7) 0.000
Co2 0.0230(6) 0.0377(7) 0.0118(6) -0.0002(5) 0.0067(5) -0.0044(5)
C1 0.022(5) 0.035(5) 0.029(5) -0.004(4) -0.002(4) -0.004(4)
C2 0.037(5) 0.040(5) 0.017(4) -0.003(4) 0.007(4) -0.011(4)
C3 0.028(4) 0.049(5) 0.012(4) -0.005(4) 0.009(3) -0.006(4)
C4 0.027(4) 0.037(4) 0.012(4) 0.001(3) 0.000(3) -0.010(3)
C5 0.031(4) 0.038(5) 0.020(4) -0.003(3) 0.007(3) -0.011(3)
C6 0.034(4) 0.047(5) 0.022(4) -0.004(4) 0.022(3) -0.015(4)
C7 0.036(4) 0.060(5) 0.023(4) -0.004(4) 0.020(4) -0.013(4)
C8 0.25(2) 0.146(17) 0.117(16) 0.014(13) 0.076(16) -0.081(17)
C9 0.156(17) 0.166(17) 0.111(15) -0.053(13) -0.014(13) 0.064(15)
C10 0.170(17) 0.094(12) 0.102(13) -0.044(10) 0.029(13) 0.010(12)
N1 0.029(3) 0.039(4) 0.007(3) 0.001(3) 0.006(3) -0.003(3)
N2 0.017(3) 0.046(4) 0.012(3) -0.008(3) 0.005(3) -0.003(3)
N3 0.025(4) 0.040(4) 0.017(3) -0.003(3) 0.001(3) -0.007(3)
N4 0.104(9) 0.095(9) 0.108(10) -0.035(8) 0.043(8) -0.018(8)
O1 0.034(3) 0.055(4) 0.024(3) -0.005(3) 0.014(3) -0.017(3)
O2 0.031(3) 0.048(4) 0.016(3) -0.005(3) 0.015(3) -0.011(3)
O3 0.027(3) 0.040(3) 0.005(3) 0.008(2) 0.008(2) 0.015(3)
O4 0.128(9) 0.096(7) 0.099(8) -0.045(6) 0.004(7) -0.012(7)

loop_
_atom_type_symbol
_atom_type_description
_atom_type_scat_dispersion_real
_atom_type_scat_dispersion_imag
_atom_type_scat_source
C C 0.0033 0.0016 'International Tables Vol C Tables 4.2.6.8 and 6.1.1.4'
H H 0.0000 0.0000 'International Tables Vol C Tables 4.2.6.8 and 6.1.1.4'
N N 0.0061 0.0033 'International Tables Vol C Tables 4.2.6.8 and 6.1.1.4'
O O 0.0106 0.0060 'International Tables Vol C Tables 4.2.6.8 and 6.1.1.4'
Co Co 0.3494 0.9721 'International Tables Vol C Tables 4.2.6.8 and 6.1.1.4'

loop_
_geom_angle_atom_site_label_1
_geom_angle_atom_site_label_2
_geom_angle_atom_site_label_3
_geom_angle
_geom_angle_site_symmetry_1
_geom_angle_site_symmetry_3
O1 Co1 O1 89.8(4) 3 4_655
O1 Co1 O3 93.0(2) 3 .
O1 Co1 O3 94.8(2) 4_655 .
O1 Co1 O3 94.8(2) 3 2_755
O1 Co1 O3 93.0(2) 4_655 2_755
O3 Co1 O3 169.0(3) . 2_755
O1 Co1 N2 174.0(2) 3 .
O1 Co1 N2 86.0(3) 4_655 .
O3 Co1 N2 83.1(2) . .
O3 Co1 N2 89.7(2) 2_755 .
O1 Co1 N2 86.0(3) 3 2_755
O1 Co1 N2 174.0(2) 4_655 2_755
O3 Co1 N2 89.7(2) . 2_755
O3 Co1 N2 83.1(2) 2_755 2_755
N2 Co1 N2 98.4(4) . 2_755
O3 Co2 O2 101.7(2) 5_775 7_665
O3 Co2 N1 94.7(2) 5_775 6_575
O2 Co2 N1 92.1(3) 7_665 6_575
O3 Co2 N3 140.1(2) 5_775 .
O2 Co2 N3 92.9(3) 7_665 .
N1 Co2 N3 121.9(3) 6_575 .
O3 Co2 O3 78.9(2) 5_775 .
O2 Co2 O3 179.3(2) 7_665 .
N1 Co2 O3 87.4(2) 6_575 .
N3 Co2 O3 86.9(2) . .
O1 C1 O2 125.5(8) . .
O1 C1 C2 116.5(7) . .
O2 C1 C2 118.0(7) . .
C3 C2 C7 121.0(8) . .
C3 C2 C1 121.5(7) . .
C7 C2 C1 117.5(8) . .
C2 C3 C4 118.5(8) . .
C2 C3 H3 120.8 . .
C4 C3 H3 120.8 . .
N3 C4 C3 135.4(8) . .
N3 C4 C5 105.9(7) . .
C3 C4 C5 118.7(8) . .
N1 C5 C6 129.7(8) . .
N1 C5 C4 107.0(7) . .
C6 C5 C4 123.3(8) . .
C7 C6 C5 115.7(8) . .
C7 C6 H6 122.2 . .
C5 C6 H6 122.2 . .
C6 C7 C2 122.8(8) . .
C6 C7 H7 118.6 . .
C2 C7 H7 118.6 . .
N4 C8 H8A 109.5 . .
N4 C8 H8B 109.5 . .
H8A C8 H8B 109.5 . .
N4 C8 H8C 109.5 . .
H8A C8 H8C 109.5 . .
H8B C8 H8C 109.5 . .
N4 C9 H9A 109.5 . .
N4 C9 H9B 109.5 . .
H9A C9 H9B 109.5 . .
N4 C9 H9C 109.5 . .
H9A C9 H9C 109.5 . .
H9B C9 H9C 109.5 . .
O4 C10 N4 126.1(18) . .
O4 C10 H10 117.0 . .
N4 C10 H10 117.0 . .
N2 N1 C5 106.8(6) . .
N2 N1 Co2 115.3(5) . 6_576
C5 N1 Co2 137.6(6) . 6_576
N3 N2 N1 111.6(6) . .
N3 N2 Co1 128.9(5) . .
N1 N2 Co1 118.9(5) . .
N2 N3 C4 108.8(7) . .
N2 N3 Co2 116.3(5) . .
C4 N3 Co2 134.6(6) . .
C9 N4 C10 122.3(16) . .
C9 N4 C8 118.9(16) . .
C10 N4 C8 118.5(16) . .
C1 O1 Co1 136.4(6) . 3_445
C1 O2 Co2 123.9(5) . 7_665
Co2 O3 Co1 106.3(2) 5_775 .
Co2 O3 Co2 101.1(2) 5_775 .
Co1 O3 Co2 117.0(3) . .
Co2 O3 H3W 126(3) 5_775 .
Co1 O3 H3W 90(4) . .
Co2 O3 H3W 116(3) . .

loop_
_geom_bond_atom_site_label_1
_geom_bond_atom_site_label_2
_geom_bond_distance
_geom_bond_site_symmetry_2
Co1 O1 2.078(6) 3
Co1 O1 2.078(6) 4_655
Co1 O3 2.080(5) .
Co1 O3 2.080(5) 2_755
Co1 N2 2.146(7) .
Co1 N2 2.146(7) 2_755
Co2 O3 2.012(6) 5_775
Co2 O2 2.018(6) 7_665
Co2 N1 2.069(7) 6_575
Co2 N3 2.082(7) .
Co2 O3 2.157(6) .
C1 O1 1.244(10) .
C1 O2 1.291(10) .
C1 C2 1.524(12) .
C2 C3 1.378(12) .
C2 C7 1.416(12) .
C3 C4 1.405(11) .
C3 H3 0.9300 .
C4 N3 1.362(11) .
C4 C5 1.431(12) .
C5 N1 1.363(11) .
C5 C6 1.393(12) .
C6 C7 1.377(12) .
C6 H6 0.9300 .
C7 H7 0.9300 .
C8 N4 1.37(2) .
C8 H8A 0.9600 .
C8 H8B 0.9600 .
C8 H8C 0.9600 .
C9 N4 1.35(2) .
C9 H9A 0.9600 .
C9 H9B 0.9600 .
C9 H9C 0.9600 .
C10 O4 1.174(18) .
C10 N4 1.36(2) .
C10 H10 0.9300 .
N1 N2 1.353(9) .
N1 Co2 2.069(7) 6_576
N2 N3 1.311(9) .
O1 Co1 2.078(6) 3_445
O2 Co2 2.018(6) 7_665
O3 Co2 2.012(6) 5_775
O3 H3W 0.849(18) .

loop_
_geom_hbond_atom_site_label_D
_geom_hbond_atom_site_label_H
_geom_hbond_atom_site_label_A
_geom_hbond_distance_DH
_geom_hbond_distance_HA
_geom_hbond_distance_DA
_geom_hbond_angle_DHA
_geom_hbond_site_symmetry_A
O3 H3W O4 0.849(18) 2.20(4) 2.887(11) 137(5) 6_575
O3 H3W O1 0.849(18) 2.58(6) 3.061(8) 117(5) 4_655
